data_2220985
loop_
_publ_author_name
'Giglmeier, Helene'
'Kerscher, Tobias'
'Kl\"ufers, Peter'
'Mayer, Peter'

_publ_section_title
;
 Pyrrolidinium chloride
;
_journal_coeditor_code BI2348
_journal_issue 3
_journal_name_full 'Acta Crystallographica Section E'
_journal_page_first o592
_journal_paper_doi 10.1107/S1600536809006060
_journal_volume 65
_journal_year 2009
_chemical_formula_iupac 'C4 H10 N +, Cl -'
_chemical_formula_moiety 'C4 H10 N +, Cl -'
_chemical_formula_sum 'C4 H10 Cl N'
_chemical_formula_weight 107.58
_chemical_name_common
;
Pyrrolidiniumchloride
;
_chemical_name_systematic
;
Pyrrolidinium chloride
;
_space_group_IT_number 62
_symmetry_cell_setting orthorhombic
_symmetry_space_group_name_Hall '-P 2ac 2n'
_symmetry_space_group_name_H-M 'P n m a'
_atom_sites_solution_hydrogens geom
_atom_sites_solution_primary direct
_atom_sites_solution_secondary difmap
_audit_creation_method 'form98_non/compatible with shelxl97-2'
_cell_angle_alpha 90.00
_cell_angle_beta 90.00
_cell_angle_gamma 90.00
_cell_formula_units_Z 4
_cell_length_a 7.4429(4)
_cell_length_b 9.4104(5)
_cell_length_c 8.9021(4)
_cell_measurement_reflns_used 2321
_cell_measurement_temperature 200(2)
_cell_measurement_theta_max 27.485
_cell_measurement_theta_min 3.134
_cell_volume 623.51(5)
_computing_cell_refinement 'SCALEPACK (Otwinowski & Minor, 1997)'
_computing_data_collection 'COLLECT (Nonius, 2004)'
_computing_data_reduction 'DENZO and SCALEPACK (Otwinowski & Minor, 1997)'
_computing_molecular_graphics 'ORTEP-3 (Farrugia, 1997)'
_computing_publication_material 'SHELXL97 (Sheldrick, 2008)'
_computing_structure_refinement 'SHELXL97 (Sheldrick, 2008)'
_computing_structure_solution 'SHELXS97 (Sheldrick, 2008)'
_diffrn_ambient_temperature 200(2)
_diffrn_measured_fraction_theta_full 0.996
_diffrn_measured_fraction_theta_max 0.996
_diffrn_measurement_device '95mm CCD camera on \k-goniostat'
_diffrn_measurement_device_type 'Nonius KappaCCD'
_diffrn_measurement_method '\f and \w'
_diffrn_radiation_monochromator 'MONTEL, graded multilayered X-ray optics'
_diffrn_radiation_source 'rotating anode'
_diffrn_radiation_type MoK\a
_diffrn_radiation_wavelength 0.71073
_diffrn_reflns_av_R_equivalents 0.0373
_diffrn_reflns_av_sigmaI/netI 0.0236
_diffrn_reflns_limit_h_max 9
_diffrn_reflns_limit_h_min -8
_diffrn_reflns_limit_k_max 12
_diffrn_reflns_limit_k_min -12
_diffrn_reflns_limit_l_max 10
_diffrn_reflns_limit_l_min -11
_diffrn_reflns_number 4239
_diffrn_reflns_theta_full 27.46
_diffrn_reflns_theta_max 27.46
_diffrn_reflns_theta_min 3.15
_exptl_absorpt_coefficient_mu 0.481
_exptl_absorpt_correction_type none
_exptl_crystal_colour colourless
_exptl_crystal_density_diffrn 1.146
_exptl_crystal_density_method 'not measured'
_exptl_crystal_description block
_exptl_crystal_F_000 232
_exptl_crystal_size_max 0.22
_exptl_crystal_size_mid 0.13
_exptl_crystal_size_min 0.12
_refine_diff_density_max 0.209
_refine_diff_density_min -0.235
_refine_ls_extinction_method none
_refine_ls_goodness_of_fit_ref 1.070
_refine_ls_hydrogen_treatment constr
_refine_ls_matrix_type full
_refine_ls_number_parameters 31
_refine_ls_number_reflns 756
_refine_ls_number_restraints 0
_refine_ls_restrained_S_all 1.070
_refine_ls_R_factor_all 0.0546
_refine_ls_R_factor_gt 0.0401
_refine_ls_shift/su_max 0.000
_refine_ls_shift/su_mean 0.000
_refine_ls_structure_factor_coef Fsqd
_refine_ls_weighting_details 'calc w=1/[\s^2^(Fo^2^)+(0.0625P)^2^+0.1854P] where P=(Fo^2^+2Fc^2^)/3'
_refine_ls_weighting_scheme calc
_refine_ls_wR_factor_gt 0.1117
_refine_ls_wR_factor_ref 0.1203
_reflns_number_gt 608
_reflns_number_total 756
_reflns_threshold_expression I>2\s(I)
_cod_data_source_file bi2348.cif
_cod_data_source_block I
_cod_database_code 2220985
_cod_database_fobs_code 2220985

loop_
_symmetry_equiv_pos_as_xyz
'x, y, z'
'-x+1/2, -y, z+1/2'
'x+1/2, -y+1/2, -z+1/2'
'-x, y+1/2, -z'
'-x, -y, -z'
'x-1/2, y, -z-1/2'
'-x-1/2, y-1/2, z-1/2'
'x, -y-1/2, z'

loop_
_atom_site_type_symbol
_atom_site_label
_atom_site_fract_x
_atom_site_fract_y
_atom_site_fract_z
_atom_site_U_iso_or_equiv
_atom_site_adp_type
_atom_site_calc_flag
_atom_site_refinement_flags
_atom_site_occupancy
_atom_site_disorder_assembly
_atom_site_disorder_group
N N1 0.2072(3) 0.2500 0.3955(3) 0.0473(6) Uani d S 1 . .
H H101 0.2341 0.2500 0.2946 0.057 Uiso calc SR 1 . .
H H102 0.0843 0.2500 0.4065 0.057 Uiso calc SR 1 . .
C C1 0.3204(4) 0.1712(3) 0.6283(3) 0.0781(8) Uani d . 1 . .
H H11 0.2249 0.1348 0.6954 0.094 Uiso calc R 1 . .
H H12 0.4376 0.1348 0.6641 0.094 Uiso calc R 1 . .
C C2 0.2871(3) 0.1242(2) 0.4702(3) 0.0623(6) Uani d . 1 . .
H H21 0.4009 0.0963 0.4208 0.075 Uiso calc R 1 . .
H H22 0.2032 0.0427 0.4677 0.075 Uiso calc R 1 . .
Cl Cl1 0.29515(8) 0.2500 0.05610(7) 0.0488(3) Uani d S 1 . .

loop_
_atom_site_aniso_label
_atom_site_aniso_U_11
_atom_site_aniso_U_22
_atom_site_aniso_U_33
_atom_site_aniso_U_12
_atom_site_aniso_U_13
_atom_site_aniso_U_23
N1 0.0466(12) 0.0500(13) 0.0452(12) 0.000 -0.0007(10) 0.000
C1 0.102(2) 0.0775(16) 0.0553(14) 0.0109(14) -0.0060(13) 0.0106(12)
C2 0.0803(16) 0.0411(11) 0.0657(14) 0.0045(10) 0.0013(11) 0.0050(9)
Cl1 0.0477(4) 0.0528(4) 0.0459(4) 0.000 -0.0020(3) 0.000

loop_
_atom_type_symbol
_atom_type_description
_atom_type_scat_dispersion_real
_atom_type_scat_dispersion_imag
_atom_type_scat_source
C C 0.0033 0.0016 'International Tables Vol C Tables 4.2.6.8 and 6.1.1.4'
H H 0.0000 0.0000 'International Tables Vol C Tables 4.2.6.8 and 6.1.1.4'
Cl Cl 0.1484 0.1585 'International Tables Vol C Tables 4.2.6.8 and 6.1.1.4'
N N 0.0061 0.0033 'International Tables Vol C Tables 4.2.6.8 and 6.1.1.4'

loop_
_geom_angle_atom_site_label_1
_geom_angle_atom_site_label_2
_geom_angle_atom_site_label_3
_geom_angle_site_symmetry_1
_geom_angle_site_symmetry_3
_geom_angle
_geom_angle_publ_flag
C2 N1 C2 8_565 . 105.9(2) ?
C2 N1 H101 8_565 . 110.5 ?
C2 N1 H101 . . 110.5 ?
C2 N1 H102 8_565 . 110.5 ?
C2 N1 H102 . . 110.5 ?
H101 N1 H102 . . 108.7 ?
C1 C1 C2 8_565 . 107.20(13) ?
C1 C1 H11 8_565 . 110.3 ?
C2 C1 H11 . . 110.3 ?
C1 C1 H12 8_565 . 110.3 ?
C2 C1 H12 . . 110.3 ?
H11 C1 H12 . . 108.5 ?
N1 C2 C1 . . 104.64(19) ?
N1 C2 H21 . . 110.8 ?
C1 C2 H21 . . 110.8 ?
N1 C2 H22 . . 110.8 ?
C1 C2 H22 . . 110.8 ?
H21 C2 H22 . . 108.9 ?

loop_
_geom_bond_atom_site_label_1
_geom_bond_atom_site_label_2
_geom_bond_site_symmetry_2
_geom_bond_distance
_geom_bond_publ_flag
N1 C2 8_565 1.482(3) ?
N1 C2 . 1.482(2) ?
N1 H101 . 0.9200 ?
N1 H102 . 0.9200 ?
C1 C1 8_565 1.482(5) ?
C1 C2 . 1.495(4) ?
C1 H11 . 0.9900 ?
C1 H12 . 0.9900 ?
C2 H21 . 0.9900 ?
C2 H22 . 0.9900 ?

loop_
_geom_hbond_atom_site_label_D
_geom_hbond_atom_site_label_H
_geom_hbond_atom_site_label_A
_geom_hbond_site_symmetry_A
_geom_hbond_distance_DH
_geom_hbond_distance_HA
_geom_hbond_distance_DA
_geom_hbond_angle_DHA
N1 H101 Cl1 . 0.92 2.17 3.091(3) 179.5
N1 H102 Cl1 6_556 0.92 2.18 3.097(2) 177.4

loop_
_geom_torsion_atom_site_label_1
_geom_torsion_atom_site_label_2
_geom_torsion_atom_site_label_3
_geom_torsion_atom_site_label_4
_geom_torsion_site_symmetry_1
_geom_torsion_site_symmetry_2
_geom_torsion_site_symmetry_3
_geom_torsion_site_symmetry_4
_geom_torsion
_geom_torsion_publ_flag
C2 N1 C2 C1 8_565 . . . 31.4(3) ?
C1 C1 C2 N1 8_565 . . . -19.16(18) ?
